data_7031386
loop_
_publ_author_name
'Bhattacharya, Sagarika'
'Sasmal, Sujit'
'Carrella, Luca'
'Rentschler, Eva'
'Mohanta, Sasankasekhar'

_publ_section_title
;
 Syntheses, crystal structures and magnetic properties of a series of
 \m-phenoxo-\m1,1-carboxylato-\m1,3-carboxylato trinickel(ii) compounds.
;
_journal_issue 31
_journal_name_full 'Dalton transactions (Cambridge, England : 2003)'
_journal_page_first 12065
_journal_page_last 12076
_journal_paper_doi 10.1039/c4dt00862f
_journal_volume 43
_journal_year 2014
_chemical_formula_sum 'C38 H54 N4 Ni3 O10'
_chemical_formula_weight 902.98
_chemical_name_systematic
; 
 ? 
;
_space_group_IT_number 14
_symmetry_cell_setting monoclinic
_symmetry_space_group_name_Hall '-P 2ybc'
_symmetry_space_group_name_H-M 'P 1 21/c 1'
_atom_sites_solution_hydrogens geom
_atom_sites_solution_primary direct
_atom_sites_solution_secondary difmap
_audit_creation_method SHELXL-97
_cell_angle_alpha 90.00
_cell_angle_beta 106.273(8)
_cell_angle_gamma 90.00
_cell_formula_units_Z 2
_cell_length_a 9.450(3)
_cell_length_b 18.825(6)
_cell_length_c 12.001(4)
_cell_measurement_reflns_used 9913
_cell_measurement_temperature 296(2)
_cell_volume 2049.4(12)
_computing_cell_refinement 'Bruker SAINT'
_computing_data_collection 'Bruker APEX2'
_computing_data_reduction 'Bruker SAINT'
_computing_molecular_graphics 'Bruker SHELXTL'
_computing_publication_material 'Bruker SHELXTL'
_computing_structure_refinement 'SHELXL-97 (Sheldrick, 2008)'
_computing_structure_solution 'SHELXS-97 (Sheldrick, 2008)'
_diffrn_ambient_temperature 296(2)
_diffrn_measured_fraction_theta_full 0.982
_diffrn_measured_fraction_theta_max 0.982
_diffrn_measurement_device_type 'Bruker APEX-II CCD'
_diffrn_measurement_method '\f and \w scans'
_diffrn_radiation_monochromator graphite
_diffrn_radiation_source 'fine-focus sealed tube'
_diffrn_radiation_type MoK\a
_diffrn_radiation_wavelength 0.71073
_diffrn_reflns_av_R_equivalents 0.0236
_diffrn_reflns_av_sigmaI/netI 0.0180
_diffrn_reflns_limit_h_max 12
_diffrn_reflns_limit_h_min -12
_diffrn_reflns_limit_k_max 24
_diffrn_reflns_limit_k_min -24
_diffrn_reflns_limit_l_max 15
_diffrn_reflns_limit_l_min -15
_diffrn_reflns_number 26684
_diffrn_reflns_theta_full 27.39
_diffrn_reflns_theta_max 27.39
_diffrn_reflns_theta_min 2.07
_exptl_absorpt_coefficient_mu 1.423
_exptl_absorpt_correction_T_max 0.6914
_exptl_absorpt_correction_T_min 0.6587
_exptl_absorpt_correction_type multi-scan
_exptl_absorpt_process_details SADABS
_exptl_crystal_colour green
_exptl_crystal_density_diffrn 1.463
_exptl_crystal_density_method 'not measured'
_exptl_crystal_description hexagonal
_exptl_crystal_F_000 948
_exptl_crystal_size_max 0.32
_exptl_crystal_size_mid 0.30
_exptl_crystal_size_min 0.28
_refine_diff_density_max 0.378
_refine_diff_density_min -0.450
_refine_diff_density_rms 0.059
_refine_ls_extinction_method none
_refine_ls_goodness_of_fit_ref 1.047
_refine_ls_hydrogen_treatment constr
_refine_ls_matrix_type full
_refine_ls_number_parameters 252
_refine_ls_number_reflns 4581
_refine_ls_number_restraints 0
_refine_ls_restrained_S_all 1.047
_refine_ls_R_factor_all 0.0368
_refine_ls_R_factor_gt 0.0299
_refine_ls_shift/su_max 0.000
_refine_ls_shift/su_mean 0.000
_refine_ls_structure_factor_coef Fsqd
_refine_ls_weighting_details 'calc w=1/[\s^2^(Fo^2^)+(0.0800P)^2^+0.0550P] where P=(Fo^2^+2Fc^2^)/3'
_refine_ls_weighting_scheme calc
_refine_ls_wR_factor_gt 0.1011
_refine_ls_wR_factor_ref 0.1081
_reflns_number_gt 3896
_reflns_number_total 4581
_reflns_threshold_expression >2sigma(I)
_cod_data_source_file c4dt00862f2.cif
_cod_data_source_block 1
_cod_depositor_comments
;
The following automatic conversions were performed:

'_symmetry_cell_setting' value 'Monoclinic' changed to 'monoclinic'
according to
/usr/data/users/saulius/crontab/automatic-downloads/rss-feeds/RSC/lib/dictionaries/cif_core.dic
dictionary named 'cif_core.dic' version 2.4.2 from 2011-04-26.

Automatic conversion script
Id: cif_fix_values 2281 2013-09-26 08:29:07Z andrius 

 Adding full bibliography for 7031386--7031393.cif.
;
_cod_original_cell_volume 2049.3(11)
_cod_original_sg_symbol_H-M 'P2(1)/c  '
_cod_database_code 7031386

loop_
_symmetry_equiv_pos_as_xyz
'x, y, z'
'-x, y+1/2, -z+1/2'
'-x, -y, -z'
'x, -y-1/2, z-1/2'

loop_
_atom_site_label
_atom_site_type_symbol
_atom_site_fract_x
_atom_site_fract_y
_atom_site_fract_z
_atom_site_U_iso_or_equiv
_atom_site_adp_type
_atom_site_occupancy
_atom_site_symmetry_multiplicity
_atom_site_calc_flag
_atom_site_refinement_flags
Ni2 Ni 0.5000 0.0000 0.0000 0.03437(12) Uani 1 2 d S
Ni1 Ni 0.51989(3) 0.143660(11) 0.121476(19) 0.03556(11) Uani 1 1 d .
O1 O 0.40203(15) 0.09944(7) -0.02882(11) 0.0405(3) Uani 1 1 d .
O2 O 0.66711(14) 0.06316(7) 0.11190(11) 0.0391(3) Uani 1 1 d .
O3 O 0.71010(18) 0.16679(7) 0.04835(13) 0.0497(4) Uani 1 1 d .
O4 O 0.39963(18) 0.09020(7) 0.20847(12) 0.0479(4) Uani 1 1 d .
O5 O 0.41075(17) -0.01756(7) 0.13327(12) 0.0467(3) Uani 1 1 d .
N2 N 0.6377(2) 0.20171(10) 0.27629(15) 0.0508(4) Uani 1 1 d .
N1 N 0.4036(2) 0.23253(9) 0.08438(16) 0.0477(4) Uani 1 1 d .
C9 C 0.6115(4) 0.27588(12) 0.2349(2) 0.0707(8) Uani 1 1 d .
H9A H 0.6701 0.2861 0.1822 0.085 Uiso 1 1 calc R
H9B H 0.6419 0.3081 0.3004 0.085 Uiso 1 1 calc R
C8 C 0.4526(3) 0.28713(12) 0.1743(2) 0.0660(7) Uani 1 1 d .
H8A H 0.3951 0.2841 0.2296 0.079 Uiso 1 1 calc R
H8B H 0.4383 0.3340 0.1392 0.079 Uiso 1 1 calc R
C7 C 0.3025(3) 0.24550(11) -0.0081(2) 0.0517(5) Uani 1 1 d .
H7 H 0.2605 0.2905 -0.0142 0.062 Uiso 1 1 calc R
C6 C 0.2456(2) 0.19831(11) -0.10451(19) 0.0472(5) Uani 1 1 d .
C1 C 0.2968(2) 0.12790(10) -0.11142(17) 0.0397(4) Uani 1 1 d .
C2 C 0.2302(3) 0.08896(12) -0.21275(19) 0.0551(6) Uani 1 1 d .
H2 H 0.2627 0.0432 -0.2210 0.066 Uiso 1 1 calc R
C3 C 0.1177(3) 0.11767(15) -0.2997(2) 0.0772(9) Uani 1 1 d .
H3 H 0.0737 0.0901 -0.3644 0.093 Uiso 1 1 calc R
C4 C 0.0684(3) 0.18552(17) -0.2940(3) 0.0857(9) Uani 1 1 d .
H4 H -0.0070 0.2042 -0.3542 0.103 Uiso 1 1 calc R
C5 C 0.1324(3) 0.22493(14) -0.1984(3) 0.0701(7) Uani 1 1 d .
H5 H 0.1003 0.2713 -0.1946 0.084 Uiso 1 1 calc R
C10 C 0.7965(3) 0.18817(19) 0.3227(3) 0.0794(9) Uani 1 1 d .
H10A H 0.8453 0.2265 0.3728 0.095 Uiso 1 1 calc R
H10B H 0.8429 0.1818 0.2607 0.095 Uiso 1 1 calc R
C11 C 0.7994(4) 0.1193(2) 0.3912(3) 0.0975(12) Uani 1 1 d .
H11A H 0.7916 0.0781 0.3412 0.117 Uiso 1 1 calc R
H11B H 0.8894 0.1157 0.4543 0.117 Uiso 1 1 calc R
C12 C 0.6682(5) 0.1252(2) 0.4365(3) 0.0989(12) Uani 1 1 d .
H12A H 0.6987 0.1318 0.5200 0.119 Uiso 1 1 calc R
H12B H 0.6087 0.0824 0.4188 0.119 Uiso 1 1 calc R
C13 C 0.5825(4) 0.18791(15) 0.3780(2) 0.0707(8) Uani 1 1 d .
H13A H 0.4778 0.1775 0.3538 0.085 Uiso 1 1 calc R
H13B H 0.5995 0.2286 0.4295 0.085 Uiso 1 1 calc R
C14 C 0.7469(2) 0.10419(10) 0.06919(17) 0.0406(4) Uani 1 1 d .
C15 C 0.8881(3) 0.07391(13) 0.0553(3) 0.0645(7) Uani 1 1 d .
H15A H 0.9396 0.0510 0.1277 0.077 Uiso 1 1 calc R
H15B H 0.8629 0.0372 -0.0037 0.077 Uiso 1 1 calc R
C16 C 0.9899(4) 0.12221(18) 0.0244(4) 0.1008(12) Uani 1 1 d .
H16A H 0.9496 0.1375 -0.0545 0.151 Uiso 1 1 calc R
H16B H 1.0821 0.0985 0.0322 0.151 Uiso 1 1 calc R
H16C H 1.0055 0.1627 0.0750 0.151 Uiso 1 1 calc R
C17 C 0.3751(2) 0.02481(11) 0.20075(17) 0.0449(4) Uani 1 1 d .
C18 C 0.2935(4) -0.00689(14) 0.2809(3) 0.0804(10) Uani 1 1 d .
H18A H 0.2048 -0.0294 0.2334 0.096 Uiso 1 1 calc R
H18B H 0.3548 -0.0440 0.3262 0.096 Uiso 1 1 calc R
C19 C 0.2504(5) 0.04221(17) 0.3626(3) 0.0959(11) Uani 1 1 d .
H19A H 0.3355 0.0535 0.4256 0.144 Uiso 1 1 calc R
H19B H 0.1774 0.0199 0.3926 0.144 Uiso 1 1 calc R
H19C H 0.2105 0.0850 0.3225 0.144 Uiso 1 1 calc R

loop_
_atom_site_aniso_label
_atom_site_aniso_U_11
_atom_site_aniso_U_22
_atom_site_aniso_U_33
_atom_site_aniso_U_23
_atom_site_aniso_U_13
_atom_site_aniso_U_12
Ni2 0.0396(2) 0.03075(18) 0.03103(19) -0.00138(11) 0.00702(14) 0.00088(12)
Ni1 0.04267(18) 0.03181(15) 0.03307(16) -0.00124(8) 0.01207(12) -0.00016(9)
O1 0.0452(8) 0.0385(7) 0.0330(6) 0.0017(5) 0.0030(6) 0.0086(5)
O2 0.0387(7) 0.0384(6) 0.0370(7) 0.0007(5) 0.0054(5) -0.0008(5)
O3 0.0582(9) 0.0400(7) 0.0549(9) 0.0042(6) 0.0227(7) 0.0004(6)
O4 0.0633(10) 0.0419(7) 0.0455(8) -0.0049(6) 0.0269(7) -0.0085(6)
O5 0.0596(9) 0.0381(7) 0.0469(8) -0.0011(6) 0.0221(7) -0.0051(6)
N2 0.0620(12) 0.0481(9) 0.0423(9) -0.0114(7) 0.0148(9) -0.0123(8)
N1 0.0611(12) 0.0363(8) 0.0532(10) 0.0008(7) 0.0285(9) 0.0066(8)
C9 0.109(2) 0.0449(12) 0.0605(15) -0.0132(11) 0.0276(16) -0.0208(13)
C8 0.100(2) 0.0398(11) 0.0631(14) -0.0076(10) 0.0314(15) 0.0078(12)
C7 0.0536(13) 0.0405(10) 0.0672(15) 0.0093(9) 0.0270(12) 0.0143(9)
C6 0.0378(11) 0.0478(11) 0.0567(12) 0.0141(9) 0.0144(9) 0.0078(8)
C1 0.0357(10) 0.0433(9) 0.0400(10) 0.0112(8) 0.0103(8) 0.0006(8)
C2 0.0566(14) 0.0491(11) 0.0469(12) 0.0113(9) -0.0062(10) -0.0057(10)
C3 0.0728(19) 0.0675(16) 0.0661(16) 0.0143(13) -0.0218(14) -0.0093(14)
C4 0.0616(18) 0.0836(19) 0.086(2) 0.0247(17) -0.0214(15) 0.0112(15)
C5 0.0568(16) 0.0612(15) 0.0832(19) 0.0220(13) 0.0047(14) 0.0163(12)
C10 0.0657(18) 0.105(2) 0.0603(16) -0.0325(15) 0.0051(13) -0.0235(16)
C11 0.111(3) 0.101(2) 0.0532(17) -0.0092(16) -0.0221(17) 0.024(2)
C12 0.130(3) 0.093(2) 0.0587(18) 0.0084(16) 0.002(2) -0.017(2)
C13 0.104(2) 0.0671(15) 0.0463(13) -0.0209(11) 0.0295(14) -0.0228(15)
C14 0.0393(11) 0.0398(9) 0.0410(10) -0.0033(7) 0.0081(8) 0.0000(8)
C15 0.0470(14) 0.0566(13) 0.094(2) -0.0071(13) 0.0260(13) 0.0007(11)
C16 0.074(2) 0.078(2) 0.172(4) 0.011(2) 0.068(3) -0.0019(16)
C17 0.0508(12) 0.0442(10) 0.0424(10) 0.0006(8) 0.0174(9) -0.0056(9)
C18 0.127(3) 0.0590(14) 0.0811(19) -0.0035(13) 0.071(2) -0.0193(15)
C19 0.138(3) 0.084(2) 0.098(2) -0.0004(18) 0.086(2) -0.010(2)

loop_
_atom_type_symbol
_atom_type_description
_atom_type_scat_dispersion_real
_atom_type_scat_dispersion_imag
_atom_type_scat_source
C C 0.0033 0.0016 'International Tables Vol C Tables 4.2.6.8 and 6.1.1.4'
H H 0.0000 0.0000 'International Tables Vol C Tables 4.2.6.8 and 6.1.1.4'
N N 0.0061 0.0033 'International Tables Vol C Tables 4.2.6.8 and 6.1.1.4'
O O 0.0106 0.0060 'International Tables Vol C Tables 4.2.6.8 and 6.1.1.4'
Ni Ni 0.3393 1.1124 'International Tables Vol C Tables 4.2.6.8 and 6.1.1.4'

loop_
_geom_angle_atom_site_label_1
_geom_angle_atom_site_label_2
_geom_angle_atom_site_label_3
_geom_angle
_geom_angle_site_symmetry_1
_geom_angle_site_symmetry_3
O5 Ni2 O5 180.0 . 3_655
O5 Ni2 O1 89.21(5) . 3_655
O5 Ni2 O1 90.79(5) 3_655 3_655
O5 Ni2 O1 90.79(5) . .
O5 Ni2 O1 89.21(5) 3_655 .
O1 Ni2 O1 180.0 3_655 .
O5 Ni2 O2 89.57(6) . .
O5 Ni2 O2 90.43(6) 3_655 .
O1 Ni2 O2 100.46(5) 3_655 .
O1 Ni2 O2 79.54(5) . .
O5 Ni2 O2 90.43(6) . 3_655
O5 Ni2 O2 89.57(6) 3_655 3_655
O1 Ni2 O2 79.54(5) 3_655 3_655
O1 Ni2 O2 100.46(5) . 3_655
O2 Ni2 O2 180.0 . 3_655
N1 Ni1 O4 100.37(7) . .
N1 Ni1 O1 90.86(7) . .
O4 Ni1 O1 90.40(6) . .
N1 Ni1 O2 159.85(6) . .
O4 Ni1 O2 98.49(6) . .
O1 Ni1 O2 81.96(5) . .
N1 Ni1 N2 83.49(8) . .
O4 Ni1 N2 92.08(7) . .
O1 Ni1 N2 174.16(6) . .
O2 Ni1 N2 102.89(7) . .
N1 Ni1 O3 101.66(7) . .
O4 Ni1 O3 157.81(6) . .
O1 Ni1 O3 91.86(6) . .
O2 Ni1 O3 60.05(5) . .
N2 Ni1 O3 87.85(7) . .
C1 O1 Ni1 128.48(13) . .
C1 O1 Ni2 134.91(13) . .
Ni1 O1 Ni2 96.58(6) . .
C14 O2 Ni1 93.47(11) . .
C14 O2 Ni2 120.01(12) . .
Ni1 O2 Ni2 93.00(6) . .
C14 O3 Ni1 86.95(12) . .
C17 O4 Ni1 124.95(13) . .
C17 O5 Ni2 130.79(13) . .
C10 N2 C13 102.5(2) . .
C10 N2 C9 110.3(2) . .
C13 N2 C9 112.3(2) . .
C10 N2 Ni1 117.42(15) . .
C13 N2 Ni1 113.75(15) . .
C9 N2 Ni1 100.97(14) . .
C7 N1 C8 120.90(19) . .
C7 N1 Ni1 126.37(15) . .
C8 N1 Ni1 112.62(16) . .
N2 C9 C8 110.4(2) . .
N2 C9 H9A 109.6 . .
C8 C9 H9A 109.6 . .
N2 C9 H9B 109.6 . .
C8 C9 H9B 109.6 . .
H9A C9 H9B 108.1 . .
N1 C8 C9 109.08(19) . .
N1 C8 H8A 109.9 . .
C9 C8 H8A 109.9 . .
N1 C8 H8B 109.9 . .
C9 C8 H8B 109.9 . .
H8A C8 H8B 108.3 . .
N1 C7 C6 127.23(19) . .
N1 C7 H7 116.4 . .
C6 C7 H7 116.4 . .
C5 C6 C1 118.6(2) . .
C5 C6 C7 116.9(2) . .
C1 C6 C7 124.49(19) . .
O1 C1 C2 120.20(19) . .
O1 C1 C6 122.51(19) . .
C2 C1 C6 117.29(19) . .
C3 C2 C1 120.9(2) . .
C3 C2 H2 119.5 . .
C1 C2 H2 119.5 . .
C4 C3 C2 122.1(3) . .
C4 C3 H3 118.9 . .
C2 C3 H3 118.9 . .
C5 C4 C3 118.3(2) . .
C5 C4 H4 120.8 . .
C3 C4 H4 120.8 . .
C4 C5 C6 122.6(2) . .
C4 C5 H5 118.7 . .
C6 C5 H5 118.7 . .
N2 C10 C11 102.3(2) . .
N2 C10 H10A 111.3 . .
C11 C10 H10A 111.3 . .
N2 C10 H10B 111.3 . .
C11 C10 H10B 111.3 . .
H10A C10 H10B 109.2 . .
C12 C11 C10 103.9(3) . .
C12 C11 H11A 111.0 . .
C10 C11 H11A 111.0 . .
C12 C11 H11B 111.0 . .
C10 C11 H11B 111.0 . .
H11A C11 H11B 109.0 . .
C11 C12 C13 106.5(3) . .
C11 C12 H12A 110.4 . .
C13 C12 H12A 110.4 . .
C11 C12 H12B 110.4 . .
C13 C12 H12B 110.4 . .
H12A C12 H12B 108.6 . .
N2 C13 C12 104.9(3) . .
N2 C13 H13A 110.8 . .
C12 C13 H13A 110.8 . .
N2 C13 H13B 110.8 . .
C12 C13 H13B 110.8 . .
H13A C13 H13B 108.8 . .
O3 C14 O2 119.49(18) . .
O3 C14 C15 123.25(19) . .
O2 C14 C15 117.11(18) . .
C16 C15 C14 117.7(2) . .
C16 C15 H15A 107.9 . .
C14 C15 H15A 107.9 . .
C16 C15 H15B 107.9 . .
C14 C15 H15B 107.9 . .
H15A C15 H15B 107.2 . .
C15 C16 H16A 109.5 . .
C15 C16 H16B 109.5 . .
H16A C16 H16B 109.5 . .
C15 C16 H16C 109.5 . .
H16A C16 H16C 109.5 . .
H16B C16 H16C 109.5 . .
O5 C17 O4 126.76(18) . .
O5 C17 C18 116.01(19) . .
O4 C17 C18 117.23(19) . .
C19 C18 C17 117.2(2) . .
C19 C18 H18A 108.0 . .
C17 C18 H18A 108.0 . .
C19 C18 H18B 108.0 . .
C17 C18 H18B 108.0 . .
H18A C18 H18B 107.2 . .
C18 C19 H19A 109.5 . .
C18 C19 H19B 109.5 . .
H19A C19 H19B 109.5 . .
C18 C19 H19C 109.5 . .
H19A C19 H19C 109.5 . .
H19B C19 H19C 109.5 . .

loop_
_geom_bond_atom_site_label_1
_geom_bond_atom_site_label_2
_geom_bond_distance
_geom_bond_site_symmetry_2
Ni2 O5 2.0333(14) .
Ni2 O5 2.0333(14) 3_655
Ni2 O1 2.0741(14) 3_655
Ni2 O1 2.0741(14) .
Ni2 O2 2.1266(13) .
Ni2 O2 2.1266(13) 3_655
Ni1 N1 1.9828(18) .
Ni1 O4 2.0148(14) .
Ni1 O1 2.0152(14) .
Ni1 O2 2.0820(14) .
Ni1 N2 2.1738(17) .
Ni1 O3 2.2526(16) .
O1 C1 1.306(2) .
O2 C14 1.282(2) .
O3 C14 1.234(2) .
O4 C17 1.251(2) .
O5 C17 1.248(2) .
N2 C10 1.470(4) .
N2 C13 1.478(3) .
N2 C9 1.479(3) .
N1 C7 1.269(3) .
N1 C8 1.468(3) .
C9 C8 1.489(4) .
C9 H9A 0.9700 .
C9 H9B 0.9700 .
C8 H8A 0.9700 .
C8 H8B 0.9700 .
C7 C6 1.438(3) .
C7 H7 0.9300 .
C6 C5 1.410(3) .
C6 C1 1.422(3) .
C1 C2 1.408(3) .
C2 C3 1.374(3) .
C2 H2 0.9300 .
C3 C4 1.368(4) .
C3 H3 0.9300 .
C4 C5 1.358(4) .
C4 H4 0.9300 .
C5 H5 0.9300 .
C10 C11 1.532(5) .
C10 H10A 0.9700 .
C10 H10B 0.9700 .
C11 C12 1.491(6) .
C11 H11A 0.9700 .
C11 H11B 0.9700 .
C12 C13 1.492(5) .
C12 H12A 0.9700 .
C12 H12B 0.9700 .
C13 H13A 0.9700 .
C13 H13B 0.9700 .
C14 C15 1.503(3) .
C15 C16 1.445(4) .
C15 H15A 0.9700 .
C15 H15B 0.9700 .
C16 H16A 0.9600 .
C16 H16B 0.9600 .
C16 H16C 0.9600 .
C17 C18 1.514(3) .
C18 C19 1.485(4) .
C18 H18A 0.9700 .
C18 H18B 0.9700 .
C19 H19A 0.9600 .
C19 H19B 0.9600 .
C19 H19C 0.9600 .
